data_2203653
loop_
_publ_author_name
'Li, Dong-Hong'
'Tong, Hong-Bo'
'Huang, Shuping'
'Hao, Junsheng'
'Zhang, Yongbin'
'Xia, Chi-Zhong'

_publ_section_title
;
 3-(4-Methoxyphenyl)-1,2-dimethyl-4,5-dihydroimidazolium iodide
;
_journal_issue 5
_journal_name_full 'Acta Crystallographica Section E'
_journal_page_first o855
_journal_page_last o856
_journal_paper_doi 10.1107/S1600536804009213
_journal_volume 60
_journal_year 2004
_chemical_formula_iupac 'C12 H17 N2 O +, I -'
_chemical_formula_moiety 'C12 H17 N2 O +, I -'
_chemical_formula_sum 'C12 H17 I N2 O'
_chemical_formula_weight 332.18
_chemical_name_systematic ?
_space_group_IT_number 14
_symmetry_cell_setting monoclinic
_symmetry_space_group_name_Hall '-P 2yn'
_symmetry_space_group_name_H-M 'P 1 21/n 1'
_atom_sites_solution_hydrogens geom
_atom_sites_solution_primary direct
_atom_sites_solution_secondary difmap
_audit_creation_method SHELXL-97
_cell_angle_alpha 90.00
_cell_angle_beta 110.014(2)
_cell_angle_gamma 90.00
_cell_formula_units_Z 4
_cell_length_a 11.4580(17)
_cell_length_b 7.5134(12)
_cell_length_c 16.307(3)
_cell_measurement_reflns_used 3377
_cell_measurement_temperature 183(2)
_cell_measurement_theta_max 26.947
_cell_measurement_theta_min 2.653
_cell_volume 1319.1(4)
_computing_cell_refinement 'SAINT (Siemens, 1996)'
_computing_data_collection 'SMART (Siemens, 1996)'
_computing_data_reduction SAINT
_computing_molecular_graphics 'ORTEP-3 (Farrugia, 1997)'
_computing_publication_material SHELXL97
_computing_structure_refinement 'SHELXL97 (Sheldrick, 1997)'
_computing_structure_solution 'SHELXS97 (Sheldrick, 1997)'
_diffrn_ambient_temperature 183(2)
_diffrn_measured_fraction_theta_full 0.998
_diffrn_measured_fraction_theta_max 0.998
_diffrn_measurement_device_type 'Bruker SMART CCD area-detector'
_diffrn_measurement_method \w
_diffrn_radiation_monochromator graphite
_diffrn_radiation_source 'fine-focus sealed tube'
_diffrn_radiation_type MoK\a
_diffrn_radiation_wavelength 0.71073
_diffrn_reflns_av_R_equivalents 0.0185
_diffrn_reflns_av_sigmaI/netI 0.0240
_diffrn_reflns_limit_h_max 13
_diffrn_reflns_limit_h_min -13
_diffrn_reflns_limit_k_max 8
_diffrn_reflns_limit_k_min -8
_diffrn_reflns_limit_l_max 18
_diffrn_reflns_limit_l_min -19
_diffrn_reflns_number 5195
_diffrn_reflns_theta_full 25.00
_diffrn_reflns_theta_max 25.0
_diffrn_reflns_theta_min 1.90
_diffrn_standards_decay_% 3.99
_exptl_absorpt_coefficient_mu 2.411
_exptl_absorpt_correction_T_max 0.7945
_exptl_absorpt_correction_T_min 0.4456
_exptl_absorpt_correction_type multi-scan
_exptl_absorpt_process_details '(SADABS; Sheldrick, 1996)'
_exptl_crystal_colour colorless
_exptl_crystal_density_diffrn 1.673
_exptl_crystal_density_meas ?
_exptl_crystal_density_method .
_exptl_crystal_description block
_exptl_crystal_F_000 656
_exptl_crystal_size_max 0.40
_exptl_crystal_size_mid 0.20
_exptl_crystal_size_min 0.10
_refine_diff_density_max 0.920
_refine_diff_density_min -0.286
_refine_ls_extinction_method none
_refine_ls_goodness_of_fit_ref 1.043
_refine_ls_hydrogen_treatment constr
_refine_ls_matrix_type full
_refine_ls_number_parameters 148
_refine_ls_number_reflns 2324
_refine_ls_number_restraints 0
_refine_ls_restrained_S_all 1.043
_refine_ls_R_factor_all 0.0296
_refine_ls_R_factor_gt 0.0258
_refine_ls_shift/su_max 0.001
_refine_ls_shift/su_mean 0.000
_refine_ls_structure_factor_coef Fsqd
_refine_ls_weighting_details 'calc w = 1/[\s^2^(Fo^2^)+(0.0347P)^2^] where P = (Fo^2^+2Fc^2^)/3'
_refine_ls_weighting_scheme calc
_refine_ls_wR_factor_gt 0.0610
_refine_ls_wR_factor_ref 0.0627
_reflns_number_gt 2083
_reflns_number_total 2324
_reflns_threshold_expression I>2\s(I)
_cod_data_source_file ob6363.cif
_cod_data_source_block I
_cod_original_cell_volume 1319.0(4)
_cod_original_sg_symbol_H-M 'P 21/n'
_cod_database_code 2203653
_cod_database_fobs_code 2203653

loop_
_symmetry_equiv_pos_as_xyz
'x, y, z'
'-x+1/2, y+1/2, -z+1/2'
'-x, -y, -z'
'x-1/2, -y-1/2, z-1/2'

loop_
_atom_site_label
_atom_site_fract_x
_atom_site_fract_y
_atom_site_fract_z
_atom_site_U_iso_or_equiv
_atom_site_adp_type
_atom_site_calc_flag
_atom_site_refinement_flags
_atom_site_occupancy
_atom_site_type_symbol
I1 0.824322(19) 0.61571(3) 0.074678(13) 0.04332(10) Uani d . 1 I
O1 -0.00046(19) 0.3319(3) 0.39323(14) 0.0441(5) Uani d . 1 O
N1 0.3857(2) 0.4250(3) 0.26500(15) 0.0348(6) Uani d . 1 N
N2 0.5660(2) 0.5051(3) 0.25886(16) 0.0400(6) Uani d . 1 N
C1 0.0256(3) 0.2767(5) 0.4815(2) 0.0489(8) Uani d . 1 C
H1A 0.0656 0.1626 0.4903 0.073 Uiso calc R 1 H
H1B -0.0506 0.2684 0.4935 0.073 Uiso calc R 1 H
H1C 0.0793 0.3621 0.5202 0.073 Uiso calc R 1 H
C2 0.0985(3) 0.3491(4) 0.3655(2) 0.0355(7) Uani d . 1 C
C3 0.0721(3) 0.4118(4) 0.28075(19) 0.0374(7) Uani d . 1 C
H3 -0.0095 0.4375 0.2467 0.045 Uiso calc R 1 H
C4 0.1655(3) 0.4359(4) 0.24714(19) 0.0363(7) Uani d . 1 C
H4 0.1472 0.4785 0.1906 0.044 Uiso calc R 1 H
C5 0.2873(3) 0.3966(4) 0.29774(18) 0.0317(7) Uani d . 1 C
C6 0.3133(3) 0.3262(4) 0.38034(18) 0.0329(6) Uani d . 1 C
H6 0.3942 0.2938 0.4129 0.039 Uiso calc R 1 H
C7 0.2198(3) 0.3038(4) 0.41475(18) 0.0345(7) Uani d . 1 C
H7 0.2380 0.2584 0.4708 0.041 Uiso calc R 1 H
C8 0.3796(3) 0.3685(4) 0.17596(19) 0.0415(8) Uani d . 1 C
H8A 0.3251 0.4449 0.1312 0.050 Uiso calc R 1 H
H8B 0.3524 0.2460 0.1642 0.050 Uiso calc R 1 H
C9 0.5138(3) 0.3905(4) 0.1828(2) 0.0478(9) Uani d . 1 C
H9A 0.5560 0.2765 0.1914 0.057 Uiso calc R 1 H
H9B 0.5199 0.4461 0.1307 0.057 Uiso calc R 1 H
C10 0.4920(3) 0.5088(4) 0.30454(18) 0.0339(7) Uani d . 1 C
C11 0.5237(3) 0.6000(4) 0.39062(19) 0.0388(7) Uani d . 1 C
H11A 0.5746 0.5231 0.4357 0.058 Uiso calc R 1 H
H11B 0.4487 0.6277 0.4018 0.058 Uiso calc R 1 H
H11C 0.5681 0.7079 0.3897 0.058 Uiso calc R 1 H
C12 0.6938(3) 0.5683(5) 0.2871(2) 0.0557(10) Uani d . 1 C
H12A 0.7011 0.6747 0.3211 0.084 Uiso calc R 1 H
H12B 0.7167 0.5935 0.2369 0.084 Uiso calc R 1 H
H12C 0.7479 0.4784 0.3219 0.084 Uiso calc R 1 H

loop_
_atom_site_aniso_label
_atom_site_aniso_U_11
_atom_site_aniso_U_22
_atom_site_aniso_U_33
_atom_site_aniso_U_12
_atom_site_aniso_U_13
_atom_site_aniso_U_23
I1 0.04129(15) 0.04097(15) 0.03752(15) 0.00203(9) 0.00036(10) -0.00442(9)
O1 0.0335(12) 0.0550(14) 0.0400(12) -0.0021(10) 0.0074(10) 0.0036(11)
N1 0.0435(15) 0.0344(14) 0.0234(12) -0.0012(11) 0.0075(11) -0.0007(10)
N2 0.0468(15) 0.0378(16) 0.0364(15) 0.0025(13) 0.0157(12) 0.0060(12)
C1 0.0423(19) 0.061(2) 0.0432(19) -0.0046(17) 0.0140(15) 0.0035(17)
C2 0.0350(17) 0.0265(16) 0.0378(17) -0.0041(13) 0.0034(14) -0.0033(13)
C3 0.0356(16) 0.0294(16) 0.0353(17) 0.0005(13) -0.0033(14) 0.0010(13)
C4 0.0435(18) 0.0272(16) 0.0283(16) -0.0048(13) -0.0007(14) 0.0012(12)
C5 0.0367(16) 0.0250(15) 0.0290(15) -0.0020(12) 0.0056(13) -0.0027(11)
C6 0.0333(16) 0.0287(15) 0.0291(15) 0.0012(13) 0.0009(12) -0.0001(13)
C7 0.0381(16) 0.0347(17) 0.0252(15) -0.0041(13) 0.0036(13) 0.0008(13)
C8 0.067(2) 0.0324(18) 0.0231(15) -0.0006(15) 0.0123(15) -0.0019(12)
C9 0.067(2) 0.0367(19) 0.0416(19) 0.0031(16) 0.0207(18) 0.0011(14)
C10 0.0407(16) 0.0292(16) 0.0281(15) 0.0015(13) 0.0069(13) 0.0067(12)
C11 0.0434(18) 0.0362(18) 0.0314(16) -0.0066(14) 0.0056(14) -0.0007(13)
C12 0.045(2) 0.068(3) 0.059(2) -0.0011(18) 0.0230(18) 0.0098(19)

loop_
_atom_type_symbol
_atom_type_description
_atom_type_scat_dispersion_real
_atom_type_scat_dispersion_imag
_atom_type_scat_source
C C 0.0033 0.0016 'International Tables Vol C Tables 4.2.6.8 and 6.1.1.4'
H H 0.0000 0.0000 'International Tables Vol C Tables 4.2.6.8 and 6.1.1.4'
N N 0.0061 0.0033 'International Tables Vol C Tables 4.2.6.8 and 6.1.1.4'
O O 0.0106 0.0060 'International Tables Vol C Tables 4.2.6.8 and 6.1.1.4'
I I -0.4742 1.8119 'International Tables Vol C Tables 4.2.6.8 and 6.1.1.4'

loop_
_geom_angle_atom_site_label_1
_geom_angle_atom_site_label_2
_geom_angle_atom_site_label_3
_geom_angle
_geom_angle_publ_flag
C2 O1 C1 116.8(2) ?
C10 N1 C5 127.2(2) ?
C10 N1 C8 109.7(3) ?
C5 N1 C8 123.0(2) ?
C10 N2 C12 126.3(3) ?
C10 N2 C9 109.9(3) ?
C12 N2 C9 122.4(3) ?
O1 C1 H1A 109.5 ?
O1 C1 H1B 109.5 ?
H1A C1 H1B 109.5 ?
O1 C1 H1C 109.5 ?
H1A C1 H1C 109.5 ?
H1B C1 H1C 109.5 ?
O1 C2 C7 124.5(3) ?
O1 C2 C3 116.0(3) ?
C7 C2 C3 119.5(3) ?
C4 C3 C2 120.5(3) ?
C4 C3 H3 119.8 ?
C2 C3 H3 119.8 ?
C3 C4 C5 119.9(3) ?
C3 C4 H4 120.1 ?
C5 C4 H4 120.1 ?
C6 C5 C4 119.8(3) ?
C6 C5 N1 119.4(3) ?
C4 C5 N1 120.7(3) ?
C7 C6 C5 120.4(3) ?
C7 C6 H6 119.8 ?
C5 C6 H6 119.8 ?
C6 C7 C2 119.8(3) ?
C6 C7 H7 120.1 ?
C2 C7 H7 120.1 ?
N1 C8 C9 101.0(3) ?
N1 C8 H8A 111.6 ?
C9 C8 H8A 111.6 ?
N1 C8 H8B 111.6 ?
C9 C8 H8B 111.6 ?
H8A C8 H8B 109.4 ?
N2 C9 C8 103.7(3) ?
N2 C9 H9A 111.0 ?
C8 C9 H9A 111.0 ?
N2 C9 H9B 111.0 ?
C8 C9 H9B 111.0 ?
H9A C9 H9B 109.0 ?
N2 C10 N1 112.3(3) yes
N2 C10 C11 123.4(3) ?
N1 C10 C11 124.3(3) ?
C10 C11 H11A 109.5 ?
C10 C11 H11B 109.5 ?
H11A C11 H11B 109.5 ?
C10 C11 H11C 109.5 ?
H11A C11 H11C 109.5 ?
H11B C11 H11C 109.5 ?
N2 C12 H12A 109.5 ?
N2 C12 H12B 109.5 ?
H12A C12 H12B 109.5 ?
N2 C12 H12C 109.5 ?
H12A C12 H12C 109.5 ?
H12B C12 H12C 109.5 ?

loop_
_geom_bond_atom_site_label_1
_geom_bond_atom_site_label_2
_geom_bond_distance
_geom_bond_publ_flag
O1 C2 1.363(4) ?
O1 C1 1.428(4) ?
N1 C10 1.326(4) yes
N1 C5 1.419(4) yes
N1 C8 1.491(4) yes
N2 C10 1.306(4) yes
N2 C12 1.456(4) yes
N2 C9 1.460(4) yes
C1 H1A 0.9600 ?
C1 H1B 0.9600 ?
C1 H1C 0.9600 ?
C2 C7 1.389(4) ?
C2 C3 1.392(4) ?
C3 C4 1.371(4) ?
C3 H3 0.9300 ?
C4 C5 1.389(4) ?
C4 H4 0.9300 ?
C5 C6 1.382(4) ?
C6 C7 1.378(4) ?
C6 H6 0.9300 ?
C7 H7 0.9300 ?
C8 C9 1.512(5) ?
C8 H8A 0.9700 ?
C8 H8B 0.9700 ?
C9 H9A 0.9700 ?
C9 H9B 0.9700 ?
C10 C11 1.491(4) ?
C11 H11A 0.9600 ?
C11 H11B 0.9600 ?
C11 H11C 0.9600 ?
C12 H12A 0.9600 ?
C12 H12B 0.9600 ?
C12 H12C 0.9600 ?

loop_
_geom_torsion_atom_site_label_1
_geom_torsion_atom_site_label_2
_geom_torsion_atom_site_label_3
_geom_torsion_atom_site_label_4
_geom_torsion
_geom_torsion_publ_flag
C1 O1 C2 C7 5.2(4) yes
C1 O1 C2 C3 -176.8(3) ?
O1 C2 C3 C4 179.2(3) ?
C7 C2 C3 C4 -2.7(4) ?
C2 C3 C4 C5 0.4(4) ?
C3 C4 C5 C6 2.8(4) ?
C3 C4 C5 N1 -178.3(3) ?
C10 N1 C5 C6 -50.2(4) yes
C8 N1 C5 C6 132.7(3) ?
C10 N1 C5 C4 130.9(3) ?
C8 N1 C5 C4 -46.2(4) yes
C4 C5 C6 C7 -3.6(4) ?
N1 C5 C6 C7 177.5(3) ?
C5 C6 C7 C2 1.2(4) ?
O1 C2 C7 C6 179.9(3) ?
C3 C2 C7 C6 1.9(4) ?
C10 N1 C8 C9 14.8(3) ?
C5 N1 C8 C9 -167.6(3) ?
C10 N2 C9 C8 15.9(3) ?
C12 N2 C9 C8 -176.9(3) ?
N1 C8 C9 N2 -17.5(3) ?
C12 N2 C10 N1 -173.4(3) ?
C9 N2 C10 N1 -6.8(3) ?
C12 N2 C10 C11 7.6(5) ?
C9 N2 C10 C11 174.2(3) ?
C5 N1 C10 N2 176.9(3) ?
C8 N1 C10 N2 -5.7(3) ?
C5 N1 C10 C11 -4.1(5) ?
C8 N1 C10 C11 173.3(3) ?

loop_
_cod_related_entry_id
_cod_related_entry_database
_cod_related_entry_code
1 ChemSpider 21130846
